data_4344054
loop_
_publ_author_name
'Liu, Wei'
'Wang, Lu'
'Su, Yu-Jun'
'Chen, Yan-Cong'
'Tucek, Jiri'
'Zboril, Radek'
'Ni, Zhao-Ping'
'Tong, Ming-Liang'

_publ_section_title
;
 Hysteretic Spin Crossover in Two-Dimensional (2D) Hofmann-Type
 Coordination Polymers.
;
_journal_issue 17
_journal_name_full 'Inorganic chemistry'
_journal_page_first 8711
_journal_page_last 8716
_journal_paper_doi 10.1021/acs.inorgchem.5b01341
_journal_volume 54
_journal_year 2015
_chemical_formula_moiety 'C14 H12 Fe N8 Ni'
_chemical_formula_sum 'C14 H12 Fe N8 Ni'
_chemical_formula_weight 406.88
_space_group_crystal_system monoclinic
_space_group_IT_number 12
_space_group_name_Hall '-C 2y'
_space_group_name_H-M_alt 'C 1 2/m 1'
_symmetry_space_group_name_Hall '-C 2y'
_symmetry_space_group_name_H-M 'C 1 2/m 1'
_atom_sites_solution_hydrogens mixed
_audit_creation_date 2015-07-29
_audit_creation_method
;
Olex2 1.2
(compiled 2015.01.26 svn.r3150 for OlexSys, GUI svn.r4998)
;
_cell_angle_alpha 90
_cell_angle_beta 97.715(14)
_cell_angle_gamma 90
_cell_formula_units_Z 2
_cell_length_a 15.5187(19)
_cell_length_b 6.9647(9)
_cell_length_c 7.0685(9)
_cell_measurement_temperature 120(2)
_cell_volume 757.07(17)
_computing_molecular_graphics 'Olex2 (Dolomanov et al., 2009)'
_computing_publication_material 'Olex2 (Dolomanov et al., 2009)'
_computing_structure_refinement 'ShelXL (Sheldrick, 2008)'
_diffrn_ambient_temperature 120.15
_diffrn_measured_fraction_theta_full 0.986
_diffrn_measured_fraction_theta_max 0.986
_diffrn_measurement_device_type 'multiwire proportional'
_diffrn_measurement_method 'phi and omega scans'
_diffrn_radiation_monochromator graphite
_diffrn_radiation_type CuK\a
_diffrn_radiation_wavelength 1.54178
_diffrn_reflns_av_R_equivalents 0.0306
_diffrn_reflns_av_unetI/netI 0.0272
_diffrn_reflns_laue_measured_fraction_full 0.986
_diffrn_reflns_laue_measured_fraction_max 0.986
_diffrn_reflns_limit_h_max 17
_diffrn_reflns_limit_h_min -17
_diffrn_reflns_limit_k_max 7
_diffrn_reflns_limit_k_min -7
_diffrn_reflns_limit_l_max 8
_diffrn_reflns_limit_l_min -6
_diffrn_reflns_number 1915
_diffrn_reflns_point_group_measured_fraction_full 0.986
_diffrn_reflns_point_group_measured_fraction_max 0.986
_diffrn_reflns_theta_full 60.770
_diffrn_reflns_theta_max 60.770
_diffrn_reflns_theta_min 5.754
_exptl_absorpt_coefficient_mu 9.355
_exptl_absorpt_correction_T_max 1
_exptl_absorpt_correction_T_min 0.39418
_exptl_absorpt_correction_type multi-scan
_exptl_absorpt_process_details CrysAlisPro
_exptl_crystal_colour red
_exptl_crystal_colour_primary red
_exptl_crystal_density_diffrn 1.785
_exptl_crystal_description block
_exptl_crystal_F_000 412
_exptl_crystal_size_max 0.24
_exptl_crystal_size_mid 0.17
_exptl_crystal_size_min 0.12
_refine_diff_density_max 0.822
_refine_diff_density_min -0.720
_refine_diff_density_rms 0.099
_refine_ls_extinction_method none
_refine_ls_goodness_of_fit_ref 1.074
_refine_ls_hydrogen_treatment constr
_refine_ls_matrix_type full
_refine_ls_number_parameters 69
_refine_ls_number_reflns 623
_refine_ls_number_restraints 7
_refine_ls_restrained_S_all 1.123
_refine_ls_R_factor_all 0.0474
_refine_ls_R_factor_gt 0.0461
_refine_ls_shift/su_max 0.000
_refine_ls_shift/su_mean 0.000
_refine_ls_structure_factor_coef Fsqd
_refine_ls_weighting_details 'w=1/[\s^2^(Fo^2^)+(0.0846P)^2^+1.6177P] where P=(Fo^2^+2Fc^2^)/3'
_refine_ls_weighting_scheme calc
_refine_ls_wR_factor_gt 0.1246
_refine_ls_wR_factor_ref 0.1264
_reflns_Friedel_coverage 0.000
_reflns_number_gt 597
_reflns_number_total 623
_reflns_threshold_expression 'I > 2\s(I)'
_cod_data_source_file ic5b01341_si_002.cif
_cod_data_source_block 120K
_cod_depositor_comments 'Adding full bibliography for 4344054--4344055.cif.'
_cod_database_code 4344054
_shelx_space_group_comment
;
The symmetry employed for this shelxl refinement is uniquely defined
by the following loop, which should always be used as a source of
symmetry information in preference to the above space-group names.
They are only intended as comments.
;
_shelx_estimated_absorpt_t_max 0.400
_shelx_estimated_absorpt_t_min 0.212
_olex2_refinement_description
;
1. Fixed Uiso
 At 1.2 times of:
  All C(H) groups, All N(H) groups
2. Rigid bond restraints
 N3, C3
 with sigma for 1-2 distances of 0.005 and sigma for 1-3 distances of 0.005
3. Uiso/Uaniso restraints and constraints
Uanis(N3) \\sim Ueq: with sigma of 0.001 and sigma for terminal atoms of 0.002
4.a Riding coordinates:
 N3(H3)
4.b Aromatic/amide H refined with riding coordinates:
 C2(H2), C4(H4), C5(H5), C6(H6)
;
_shelx_shelxl_version_number 2014/7
_olex2_submission_special_instructions 'No special instructions were received'

loop_
_space_group_symop_operation_xyz
'x, y, z'
'-x, y, -z'
'x+1/2, y+1/2, z'
'-x+1/2, y+1/2, -z'
'-x, -y, -z'
'x, -y, z'
'-x+1/2, -y+1/2, -z'
'x+1/2, -y+1/2, z'

loop_
_atom_site_label
_atom_site_type_symbol
_atom_site_fract_x
_atom_site_fract_y
_atom_site_fract_z
_atom_site_U_iso_or_equiv
_atom_site_adp_type
_atom_site_occupancy
_atom_site_site_symmetry_order
_atom_site_calc_flag
_atom_site_refinement_flags_posn
_atom_site_refinement_flags_adp
_atom_site_refinement_flags_occupancy
Ni1 Ni 0.5000 0.0000 1.0000 0.0197(5) Uani 1 4 d S T P
Fe1 Fe 0.5000 -0.5000 0.5000 0.0181(4) Uani 1 4 d S T P
N1 N 0.5107(2) -0.3016(5) 0.6975(4) 0.0215(8) Uani 1 1 d . . .
N2 N 0.6298(3) -0.5000 0.4938(6) 0.0222(11) Uani 1 2 d S T P
N3 N 0.7814(4) -0.5000 0.1394(9) 0.0550(16) Uani 1 2 d S TU P
H3 H 0.7594 -0.3930 0.0705 0.066 Uiso 1 1 d R . .
C1 C 0.5082(2) -0.1884(6) 0.8148(5) 0.0207(9) Uani 1 1 d . . .
C2 C 0.6639(4) -0.5000 0.3283(9) 0.0344(15) Uani 1 2 d S T P
H2 H 0.6249 -0.5000 0.2126 0.041 Uiso 1 2 calc RS T P
C3 C 0.7504(4) -0.5000 0.3166(10) 0.0356(15) Uani 1 2 d S TU P
C4 C 0.8089(4) -0.5000 0.4829(9) 0.0333(15) Uani 1 2 d S T P
H4 H 0.8699 -0.5000 0.4793 0.040 Uiso 1 2 calc RS T P
C5 C 0.7753(4) -0.5000 0.6533(9) 0.0419(18) Uani 1 2 d S T P
H5 H 0.8134 -0.5000 0.7703 0.050 Uiso 1 2 calc RS T P
C6 C 0.6872(4) -0.5000 0.6551(8) 0.0342(15) Uani 1 2 d S T P
H6 H 0.6656 -0.5000 0.7747 0.041 Uiso 1 2 calc RS T P

loop_
_atom_site_aniso_label
_atom_site_aniso_U_11
_atom_site_aniso_U_22
_atom_site_aniso_U_33
_atom_site_aniso_U_23
_atom_site_aniso_U_13
_atom_site_aniso_U_12
Ni1 0.0251(8) 0.0177(7) 0.0167(7) 0.000 0.0045(5) 0.000
Fe1 0.0227(7) 0.0174(7) 0.0149(7) 0.000 0.0051(5) 0.000
N1 0.0247(17) 0.0222(18) 0.0187(17) 0.0011(15) 0.0063(13) 0.0022(14)
N2 0.025(2) 0.024(2) 0.018(2) 0.000 0.0055(18) 0.000
N3 0.051(2) 0.067(2) 0.047(2) 0.000 0.0101(17) 0.000
C1 0.025(2) 0.020(2) 0.017(2) 0.0064(18) 0.0043(15) -0.0006(16)
C2 0.035(4) 0.042(4) 0.026(3) 0.000 -0.001(3) 0.000
C3 0.028(3) 0.048(4) 0.032(3) 0.000 0.006(2) 0.000
C4 0.024(3) 0.044(4) 0.031(3) 0.000 0.004(3) 0.000
C5 0.033(4) 0.067(5) 0.026(3) 0.000 0.004(3) 0.000
C6 0.031(3) 0.050(4) 0.022(3) 0.000 0.005(3) 0.000

loop_
_atom_type_symbol
_atom_type_description
_atom_type_scat_dispersion_real
_atom_type_scat_dispersion_imag
_atom_type_scat_source
C C 0.0181 0.0091 'International Tables Vol C Tables 4.2.6.8 and 6.1.1.4'
H H 0.0000 0.0000 'International Tables Vol C Tables 4.2.6.8 and 6.1.1.4'
N N 0.0311 0.0180 'International Tables Vol C Tables 4.2.6.8 and 6.1.1.4'
Fe Fe -1.1336 3.1974 'International Tables Vol C Tables 4.2.6.8 and 6.1.1.4'
Ni Ni -3.0029 0.5091 'International Tables Vol C Tables 4.2.6.8 and 6.1.1.4'

loop_
_geom_angle_atom_site_label_1
_geom_angle_atom_site_label_2
_geom_angle_atom_site_label_3
_geom_angle
_geom_angle_site_symmetry_1
_geom_angle_site_symmetry_3
C1 Ni1 C1 180.0 . 5_657
C1 Ni1 C1 90.9(2) . 2_657
C1 Ni1 C1 89.1(2) 5_657 2_657
C1 Ni1 C1 90.9(2) 5_657 6
C1 Ni1 C1 89.1(2) . 6
C1 Ni1 C1 180.0 6 2_657
N1 Fe1 N1 90.07(18) 5_646 6_545
N1 Fe1 N1 89.93(18) 5_646 2_656
N1 Fe1 N1 89.93(18) 6_545 .
N1 Fe1 N1 180.0 5_646 .
N1 Fe1 N1 180.00(18) 6_545 2_656
N1 Fe1 N1 90.07(18) 2_656 .
N1 Fe1 N2 91.50(13) 5_646 5_646
N1 Fe1 N2 91.50(13) 2_656 5_646
N1 Fe1 N2 88.50(13) . 5_646
N1 Fe1 N2 91.50(13) 6_545 .
N1 Fe1 N2 88.50(13) 2_656 .
N1 Fe1 N2 91.50(13) . .
N1 Fe1 N2 88.50(13) 6_545 5_646
N1 Fe1 N2 88.50(13) 5_646 .
N2 Fe1 N2 180.0(2) 5_646 .
C1 N1 Fe1 173.0(3) . .
C2 N2 Fe1 121.9(4) . .
C2 N2 C6 116.2(5) . .
C6 N2 Fe1 121.9(4) . .
C3 N3 H3 108.9 . .
N1 C1 Ni1 177.6(4) . .
N2 C2 H2 117.9 . .
N2 C2 C3 124.1(6) . .
C3 C2 H2 117.9 . .
C2 C3 N3 121.1(6) . .
C2 C3 C4 119.3(6) . .
C4 C3 N3 119.6(6) . .
C3 C4 H4 121.3 . .
C5 C4 C3 117.4(6) . .
C5 C4 H4 121.3 . .
C4 C5 H5 119.8 . .
C6 C5 C4 120.3(6) . .
C6 C5 H5 119.8 . .
N2 C6 C5 122.6(6) . .
N2 C6 H6 118.7 . .
C5 C6 H6 118.7 . .

loop_
_geom_bond_atom_site_label_1
_geom_bond_atom_site_label_2
_geom_bond_distance
_geom_bond_site_symmetry_2
Ni1 C1 1.870(4) .
Ni1 C1 1.870(4) 6
Ni1 C1 1.870(4) 5_657
Ni1 C1 1.870(4) 2_657
Fe1 N1 1.955(3) 5_646
Fe1 N1 1.955(3) .
Fe1 N1 1.955(3) 2_656
Fe1 N1 1.955(3) 6_545
Fe1 N2 2.020(5) 5_646
Fe1 N2 2.020(5) .
N1 C1 1.149(6) .
N2 C2 1.347(8) .
N2 C6 1.349(8) .
N3 H3 0.9300 .
N3 C3 1.400(9) .
C2 H2 0.9500 .
C2 C3 1.356(9) .
C3 C4 1.385(9) .
C4 H4 0.9500 .
C4 C5 1.376(9) .
C5 H5 0.9500 .
C5 C6 1.369(10) .
C6 H6 0.9500 .

loop_
_geom_torsion_atom_site_label_1
_geom_torsion_atom_site_label_2
_geom_torsion_atom_site_label_3
_geom_torsion_atom_site_label_4
_geom_torsion
Fe1 N2 C2 C3 180.000(1)
Fe1 N2 C6 C5 180.000(1)
N2 C2 C3 N3 180.000(1)
N2 C2 C3 C4 0.000(1)
N3 C3 C4 C5 180.000(1)
C2 N2 C6 C5 0.000(1)
C2 C3 C4 C5 0.000(1)
C3 C4 C5 C6 0.000(1)
C4 C5 C6 N2 0.000(1)
C6 N2 C2 C3 0.000(1)
